data_1573872
loop_
_publ_author_name
'Du, Jiajun'
'Chen, Jinling'
'Ouyang, Beilin'
'Sun, Anxin'
'Tian, Congcong'
'Zhuang, Rongshan'
'Chen, Chen'
'Liu, Shuo'
'Chen, Qianwen'
'Li, Ziyi'
'Wu, Xiling'
'Cai, Jingyu'
'Zhao, Yuyang'
'Li, Ran'
'Xue, Teng'
'Cen, Tiantian'
'Zhao, Kaibo'
'Chen, Chun-Chao'

_publ_section_title
;
 Face-on oriented self-assembled molecules with enhanced \p--\p stacking
 for highly efficient inverted perovskite solar cells on rough FTO
 substrates
;
_journal_issue 7
_journal_name_full 'Energy &amp; Environmental Science'
_journal_page_first 3196
_journal_page_last 3210
_journal_paper_doi 10.1039/D4EE05849F
_journal_volume 18
_journal_year 2025
_chemical_absolute_configuration ad
_chemical_formula_moiety 'C18 H13 N'
_chemical_formula_sum 'C18 H13 N'
_chemical_formula_weight 243.29
_space_group_crystal_system monoclinic
_space_group_IT_number 4
_space_group_name_Hall 'P 2yb'
_space_group_name_H-M_alt 'P 1 21 1'
_atom_sites_solution_hydrogens geom
_audit_creation_method SHELXL-2018/3
_audit_update_record
;
2024-12-10 deposited with the CCDC.	2025-02-10 downloaded from the CCDC.
;
_cell_angle_alpha 90
_cell_angle_beta 101.493(8)
_cell_angle_gamma 90
_cell_formula_units_Z 2
_cell_length_a 6.4624(5)
_cell_length_b 7.3908(5)
_cell_length_c 13.2977(11)
_cell_measurement_reflns_used 3452
_cell_measurement_temperature 300(2)
_cell_measurement_theta_max 73.9520
_cell_measurement_theta_min 3.3600
_cell_volume 622.39(8)
_computing_structure_refinement 'SHELXL-2018/3 (Sheldrick, 2018)'
_computing_structure_solution 'SHELXT 2018/2 (Sheldrick, 2018)'
_diffrn_ambient_temperature 300(2)
_diffrn_measured_fraction_theta_full 0.995
_diffrn_measured_fraction_theta_max 0.966
_diffrn_measurement_device_type 'ROD, Synergy Custom DW system, HyPix-Arc 150'
_diffrn_radiation_type CuK\a
_diffrn_radiation_wavelength 1.54184
_diffrn_reflns_av_R_equivalents 0.0184
_diffrn_reflns_av_unetI/netI 0.0237
_diffrn_reflns_Laue_measured_fraction_full 0.995
_diffrn_reflns_Laue_measured_fraction_max 0.966
_diffrn_reflns_limit_h_max 8
_diffrn_reflns_limit_h_min -8
_diffrn_reflns_limit_k_max 6
_diffrn_reflns_limit_k_min -9
_diffrn_reflns_limit_l_max 16
_diffrn_reflns_limit_l_min -16
_diffrn_reflns_number 5112
_diffrn_reflns_point_group_measured_fraction_full 0.755
_diffrn_reflns_point_group_measured_fraction_max 0.712
_diffrn_reflns_theta_full 67.684
_diffrn_reflns_theta_max 76.602
_diffrn_reflns_theta_min 3.392
_exptl_absorpt_coefficient_mu 0.578
_exptl_absorpt_correction_T_max 1.00000
_exptl_absorpt_correction_T_min 0.68198
_exptl_absorpt_correction_type multi-scan
_exptl_absorpt_process_details
;
CrysAlisPro 1.171.43.112a (Rigaku Oxford Diffraction, 2024)
Empirical absorption correction using spherical harmonics,
implemented in SCALE3 ABSPACK scaling algorithm.
;
_exptl_crystal_colour colourless
_exptl_crystal_density_diffrn 1.298
_exptl_crystal_description block
_exptl_crystal_F_000 256
_exptl_crystal_size_max 0.180
_exptl_crystal_size_mid 0.160
_exptl_crystal_size_min 0.140
_refine_diff_density_max 0.159
_refine_diff_density_min -0.178
_refine_diff_density_rms 0.046
_refine_ls_abs_structure_details
;
 Refined as an inversion twin.
;
_refine_ls_abs_structure_Flack 0.1(16)
_refine_ls_extinction_coef 0.019(3)
_refine_ls_extinction_expression Fc^*^=kFc[1+0.001xFc^2^\l^3^/sin(2\q)]^-1/4^
_refine_ls_extinction_method 'SHELXL-2018/3 (Sheldrick 2018)'
_refine_ls_goodness_of_fit_ref 1.003
_refine_ls_hydrogen_treatment constr
_refine_ls_matrix_type full
_refine_ls_number_parameters 174
_refine_ls_number_reflns 1869
_refine_ls_number_restraints 1
_refine_ls_restrained_S_all 1.003
_refine_ls_R_factor_all 0.0498
_refine_ls_R_factor_gt 0.0404
_refine_ls_shift/su_max 0.000
_refine_ls_shift/su_mean 0.000
_refine_ls_structure_factor_coef Fsqd
_refine_ls_weighting_details 'w=1/[\s^2^(Fo^2^)+(0.0770P)^2^+0.1156P] where P=(Fo^2^+2Fc^2^)/3'
_refine_ls_weighting_scheme calc
_refine_ls_wR_factor_gt 0.1050
_refine_ls_wR_factor_ref 0.1293
_reflns_Friedel_coverage 0.365
_reflns_Friedel_fraction_full 0.471
_reflns_Friedel_fraction_max 0.414
_reflns_number_gt 1584
_reflns_number_total 1869
_reflns_threshold_expression 'I > 2\s(I)'
_cod_data_source_file d4ee05849f2.cif
_cod_data_source_block 20240819-67338-1_auto
_cod_depositor_comments 'Adding full bibliography for 1573871--1573872.cif.'
_cod_original_sg_symbol_H-M 'P 21'
_cod_database_code 1573872
_shelx_shelxl_version_number 2018/3
_shelx_space_group_comment
;
The symmetry employed for this shelxl refinement is uniquely defined
by the following loop, which should always be used as a source of
symmetry information in preference to the above space-group names.
They are only intended as comments.
;
_shelx_estimated_absorpt_t_min 0.903
_shelx_estimated_absorpt_t_max 0.923

loop_
_space_group_symop_operation_xyz
'x, y, z'
'-x, y+1/2, -z'

loop_
_atom_site_label
_atom_site_type_symbol
_atom_site_fract_x
_atom_site_fract_y
_atom_site_fract_z
_atom_site_U_iso_or_equiv
_atom_site_adp_type
_atom_site_occupancy
_atom_site_site_symmetry_order
_atom_site_calc_flag
_atom_site_refinement_flags_posn
_atom_site_refinement_flags_adp
_atom_site_refinement_flags_occupancy
_atom_site_disorder_assembly
_atom_site_disorder_group
C3 C 0.4429(7) 0.4429(6) 0.2337(3) 0.0697(10) Uani 1 1 d . . . . .
H3 H 0.385266 0.433188 0.163988 0.084 Uiso 1 1 calc R U . . .
C6 C 0.6078(4) 0.4742(4) 0.4419(2) 0.0473(7) Uani 1 1 d . . . . .
C7 C 0.7406(4) 0.4699(4) 0.5433(2) 0.0466(7) Uani 1 1 d . . . . .
C8 C 0.7086(4) 0.5186(5) 0.6404(2) 0.0484(7) Uani 1 1 d . . . . .
H8 H 0.580745 0.569034 0.648075 0.058 Uiso 1 1 calc R U . . .
C9 C 0.8692(4) 0.4913(4) 0.7257(2) 0.0508(8) Uani 1 1 d . . . . .
C10 C 1.0610(5) 0.4180(5) 0.7117(3) 0.0585(9) Uani 1 1 d . . . . .
H10 H 1.168616 0.401759 0.768833 0.070 Uiso 1 1 calc R U . . .
C11 C 1.0971(5) 0.3689(5) 0.6168(3) 0.0613(9) Uani 1 1 d . . . . .
H11 H 1.226010 0.320367 0.609357 0.074 Uiso 1 1 calc R U . . .
C12 C 0.9345(5) 0.3943(5) 0.5330(3) 0.0527(8) Uani 1 1 d . . . . .
C13 C 0.8335(5) 0.5306(5) 0.8307(2) 0.0525(8) Uani 1 1 d . . . . .
C14 C 0.6468(5) 0.4813(6) 0.8585(3) 0.0607(9) Uani 1 1 d . . . . .
H14 H 0.542164 0.425168 0.810492 0.073 Uiso 1 1 calc R U . . .
C15 C 0.6121(6) 0.5133(7) 0.9560(3) 0.0718(11) Uani 1 1 d . . . . .
H15 H 0.484928 0.479433 0.973191 0.086 Uiso 1 1 calc R U . . .
C16 C 0.7669(7) 0.5960(6) 1.0280(3) 0.0741(11) Uani 1 1 d . . . . .
H16 H 0.743966 0.618793 1.093663 0.089 Uiso 1 1 calc R U . . .
C17 C 0.9539(7) 0.6441(6) 1.0024(3) 0.0735(12) Uani 1 1 d . . . . .
H17 H 1.058774 0.698666 1.050951 0.088 Uiso 1 1 calc R U . . .
C18 C 0.9879(6) 0.6121(5) 0.9047(3) 0.0643(9) Uani 1 1 d . . . . .
H18 H 1.115808 0.645411 0.888149 0.077 Uiso 1 1 calc R U . . .
C4 C 0.3222(6) 0.5159(5) 0.2990(3) 0.0630(9) Uani 1 1 d . . . . .
H4 H 0.185177 0.554431 0.272524 0.076 Uiso 1 1 calc R U . . .
C5 C 0.4027(5) 0.5321(5) 0.4029(2) 0.0532(8) Uani 1 1 d . . . . .
H5 H 0.320743 0.580997 0.446260 0.064 Uiso 1 1 calc R U . . .
C2 C 0.6476(6) 0.3844(6) 0.2703(3) 0.0662(10) Uani 1 1 d . . . . .
H2 H 0.728405 0.336007 0.226242 0.079 Uiso 1 1 calc R U . . .
N1 N 0.9240(4) 0.3539(5) 0.4307(2) 0.0609(8) Uani 1 1 d . . . . .
H1 H 1.024555 0.306897 0.405670 0.073 Uiso 1 1 calc R U . . .
C1 C 0.7283(5) 0.4001(5) 0.3748(3) 0.0529(8) Uani 1 1 d . . . . .

loop_
_atom_site_aniso_label
_atom_site_aniso_U_11
_atom_site_aniso_U_22
_atom_site_aniso_U_33
_atom_site_aniso_U_23
_atom_site_aniso_U_13
_atom_site_aniso_U_12
C3 0.089(3) 0.065(3) 0.058(2) -0.0003(18) 0.0226(18) -0.005(2)
C6 0.0515(15) 0.0360(15) 0.0594(17) -0.0020(13) 0.0229(13) -0.0010(13)
C7 0.0417(13) 0.0364(15) 0.0646(17) -0.0034(13) 0.0179(13) -0.0018(12)
C8 0.0400(13) 0.0442(17) 0.0628(18) -0.0013(15) 0.0145(12) 0.0008(13)
C9 0.0449(15) 0.0457(19) 0.0621(18) -0.0008(15) 0.0116(13) -0.0001(14)
C10 0.0419(15) 0.055(2) 0.078(2) 0.0042(17) 0.0108(14) -0.0006(15)
C11 0.0431(15) 0.054(2) 0.091(3) 0.0001(19) 0.0221(16) 0.0025(15)
C12 0.0457(15) 0.0429(17) 0.075(2) -0.0042(16) 0.0254(15) 0.0021(14)
C13 0.0480(15) 0.0487(18) 0.0584(18) 0.0055(15) 0.0046(13) -0.0003(14)
C14 0.0482(16) 0.072(3) 0.0613(19) 0.0026(18) 0.0097(14) 0.0014(18)
C15 0.0607(19) 0.089(3) 0.069(2) 0.003(2) 0.0202(17) 0.004(2)
C16 0.092(3) 0.071(3) 0.061(2) 0.0007(19) 0.020(2) 0.001(2)
C17 0.087(3) 0.063(3) 0.065(2) -0.0029(19) 0.001(2) -0.015(2)
C18 0.064(2) 0.057(2) 0.068(2) 0.0029(19) 0.0063(17) -0.0116(18)
C4 0.069(2) 0.059(2) 0.0615(19) 0.0022(19) 0.0154(16) 0.0042(19)
C5 0.0565(17) 0.0460(17) 0.0605(18) 0.0004(15) 0.0196(14) 0.0020(15)
C2 0.081(2) 0.060(2) 0.066(2) -0.0084(18) 0.0343(18) -0.0032(19)
N1 0.0532(14) 0.058(2) 0.080(2) -0.0099(15) 0.0321(14) 0.0037(13)
C1 0.0563(16) 0.0431(17) 0.065(2) -0.0029(15) 0.0264(15) -0.0017(15)

loop_
_atom_type_symbol
_atom_type_description
_atom_type_scat_dispersion_real
_atom_type_scat_dispersion_imag
_atom_type_scat_source
C C 0.0181 0.0091 'International Tables Vol C Tables 4.2.6.8 and 6.1.1.4'
H H 0.0000 0.0000 'International Tables Vol C Tables 4.2.6.8 and 6.1.1.4'
N N 0.0311 0.0180 'International Tables Vol C Tables 4.2.6.8 and 6.1.1.4'

loop_
_geom_angle_atom_site_label_1
_geom_angle_atom_site_label_2
_geom_angle_atom_site_label_3
_geom_angle
_geom_angle_site_symmetry_1
_geom_angle_site_symmetry_3
_geom_angle_publ_flag
C2 C3 C4 121.2(4) . . ?
C5 C6 C1 119.3(3) . . ?
C5 C6 C7 134.3(3) . . ?
C1 C6 C7 106.4(3) . . ?
C8 C7 C12 119.5(3) . . ?
C8 C7 C6 133.4(3) . . ?
C12 C7 C6 107.0(3) . . ?
C9 C8 C7 119.5(3) . . ?
C8 C9 C10 119.0(3) . . ?
C8 C9 C13 120.4(3) . . ?
C10 C9 C13 120.5(3) . . ?
C11 C10 C9 122.8(3) . . ?
C10 C11 C12 117.5(3) . . ?
N1 C12 C11 130.1(3) . . ?
N1 C12 C7 108.2(3) . . ?
C11 C12 C7 121.7(3) . . ?
C14 C13 C18 117.8(3) . . ?
C14 C13 C9 120.5(3) . . ?
C18 C13 C9 121.7(3) . . ?
C13 C14 C15 121.4(3) . . ?
C14 C15 C16 119.7(3) . . ?
C17 C16 C15 119.8(4) . . ?
C16 C17 C18 120.3(4) . . ?
C17 C18 C13 120.9(3) . . ?
C5 C4 C3 120.9(4) . . ?
C4 C5 C6 119.2(3) . . ?
C3 C2 C1 117.9(3) . . ?
C1 N1 C12 109.8(3) . . ?
N1 C1 C2 129.9(3) . . ?
N1 C1 C6 108.6(3) . . ?
C2 C1 C6 121.5(3) . . ?

loop_
_geom_bond_atom_site_label_1
_geom_bond_atom_site_label_2
_geom_bond_distance
_geom_bond_site_symmetry_2
_geom_bond_publ_flag
C3 C2 1.385(5) . ?
C3 C4 1.388(5) . ?
C6 C5 1.391(4) . ?
C6 C1 1.408(4) . ?
C6 C7 1.447(4) . ?
C7 C8 1.395(4) . ?
C7 C12 1.404(4) . ?
C8 C9 1.391(4) . ?
C9 C10 1.399(4) . ?
C9 C13 1.488(4) . ?
C10 C11 1.376(5) . ?
C11 C12 1.384(5) . ?
C12 N1 1.382(4) . ?
C13 C14 1.379(4) . ?
C13 C18 1.391(5) . ?
C14 C15 1.380(5) . ?
C15 C16 1.382(6) . ?
C16 C17 1.366(6) . ?
C17 C18 1.380(5) . ?
C4 C5 1.381(5) . ?
C2 C1 1.389(5) . ?
N1 C1 1.376(5) . ?

loop_
_geom_torsion_atom_site_label_1
_geom_torsion_atom_site_label_2
_geom_torsion_atom_site_label_3
_geom_torsion_atom_site_label_4
_geom_torsion
_geom_torsion_site_symmetry_1
_geom_torsion_site_symmetry_2
_geom_torsion_site_symmetry_3
_geom_torsion_site_symmetry_4
_geom_torsion_publ_flag
C5 C6 C7 C8 2.0(6) . . . . ?
C1 C6 C7 C8 -177.7(3) . . . . ?
C5 C6 C7 C12 179.9(4) . . . . ?
C1 C6 C7 C12 0.1(3) . . . . ?
C12 C7 C8 C9 -0.1(5) . . . . ?
C6 C7 C8 C9 177.6(3) . . . . ?
C7 C8 C9 C10 1.1(5) . . . . ?
C7 C8 C9 C13 -175.9(3) . . . . ?
C8 C9 C10 C11 -1.0(5) . . . . ?
C13 C9 C10 C11 175.9(3) . . . . ?
C9 C10 C11 C12 0.0(5) . . . . ?
C10 C11 C12 N1 -178.2(3) . . . . ?
C10 C11 C12 C7 1.0(5) . . . . ?
C8 C7 C12 N1 178.4(3) . . . . ?
C6 C7 C12 N1 0.2(3) . . . . ?
C8 C7 C12 C11 -0.9(5) . . . . ?
C6 C7 C12 C11 -179.2(3) . . . . ?
C8 C9 C13 C14 42.3(5) . . . . ?
C10 C9 C13 C14 -134.6(3) . . . . ?
C8 C9 C13 C18 -139.9(4) . . . . ?
C10 C9 C13 C18 43.2(5) . . . . ?
C18 C13 C14 C15 0.8(6) . . . . ?
C9 C13 C14 C15 178.8(3) . . . . ?
C13 C14 C15 C16 -0.2(6) . . . . ?
C14 C15 C16 C17 -0.5(7) . . . . ?
C15 C16 C17 C18 0.6(7) . . . . ?
C16 C17 C18 C13 0.0(6) . . . . ?
C14 C13 C18 C17 -0.7(6) . . . . ?
C9 C13 C18 C17 -178.6(4) . . . . ?
C2 C3 C4 C5 -0.1(6) . . . . ?
C3 C4 C5 C6 0.1(5) . . . . ?
C1 C6 C5 C4 -0.2(5) . . . . ?
C7 C6 C5 C4 -179.9(3) . . . . ?
C4 C3 C2 C1 0.3(6) . . . . ?
C11 C12 N1 C1 178.8(4) . . . . ?
C7 C12 N1 C1 -0.4(4) . . . . ?
C12 N1 C1 C2 179.9(4) . . . . ?
C12 N1 C1 C6 0.5(4) . . . . ?
C3 C2 C1 N1 -179.7(4) . . . . ?
C3 C2 C1 C6 -0.4(5) . . . . ?
C5 C6 C1 N1 179.8(3) . . . . ?
C7 C6 C1 N1 -0.4(4) . . . . ?
C5 C6 C1 C2 0.4(5) . . . . ?
C7 C6 C1 C2 -179.8(3) . . . . ?
